data_2223050
loop_
_publ_author_name
'Iskenderov, Turganbay S.'
'Golenya, Irina A.'
'Gumienna-Kontecka, El\'zbieta'
'Fritsky, Igor O.'
'Prisyazhnaya, Elena V.'

_publ_section_title
;
 (2<i>RS</i>)-3-Hydroxy-2-methyl-2-(2-pyridyl)imidazolidine-4-one
;
_journal_coeditor_code FB2163
_journal_issue 9
_journal_name_full 'Acta Crystallographica Section E'
_journal_page_first o2123
_journal_page_last o2124
_journal_paper_doi 10.1107/S1600536809030840
_journal_volume 65
_journal_year 2009
_chemical_formula_iupac 'C9 H11 N3 O2'
_chemical_formula_moiety 'C9 H11 N3 O2'
_chemical_formula_sum 'C9 H11 N3 O2'
_chemical_formula_weight 193.21
_chemical_name_systematic
;
(2<i>RS</i>)-3-Hydroxy-2-methyl-2-(2-pyridyl)imidazolidine-4-one
;
_space_group_IT_number 14
_symmetry_cell_setting monoclinic
_symmetry_space_group_name_Hall '-P 2ybc'
_symmetry_space_group_name_H-M 'P 1 21/c 1'
_atom_sites_solution_hydrogens difmap
_atom_sites_solution_primary direct
_atom_sites_solution_secondary difmap
_audit_creation_method SHELXL-97
_cell_angle_alpha 90.00
_cell_angle_beta 106.43(3)
_cell_angle_gamma 90.00
_cell_formula_units_Z 4
_cell_length_a 8.207(2)
_cell_length_b 10.604(2)
_cell_length_c 10.642(2)
_cell_measurement_reflns_used 505
_cell_measurement_temperature 100(2)
_cell_measurement_theta_max 27.00
_cell_measurement_theta_min 4.50
_cell_volume 888.3(3)
_computing_cell_refinement 'CrysAlis RED (Oxford Diffraction, 2006)'
_computing_data_collection 'CrysAlis CCD (Oxford Diffraction, 2006)'
_computing_data_reduction 'CrysAlis RED (Oxford Diffraction, 2006)'
_computing_molecular_graphics 'ORTEP-3 for Windows (Farrugia, 1997)'
_computing_publication_material 'WinGX (Farrugia, 1999)'
_computing_structure_refinement 'SHELXL97 (Sheldrick, 2008)'
_computing_structure_solution 'SHELXS97 (Sheldrick, 2008)'
_diffrn_ambient_temperature 100(2)
_diffrn_measured_fraction_theta_full 0.992
_diffrn_measured_fraction_theta_max 0.923
_diffrn_measurement_device_type 'Kuma KM-4-CCD'
_diffrn_measurement_method \w
_diffrn_radiation_monochromator graphite
_diffrn_radiation_source 'fine-focus sealed tube'
_diffrn_radiation_type MoK\a
_diffrn_radiation_wavelength 0.71073
_diffrn_reflns_av_R_equivalents 0.0199
_diffrn_reflns_av_sigmaI/netI 0.0242
_diffrn_reflns_limit_h_max 10
_diffrn_reflns_limit_h_min -10
_diffrn_reflns_limit_k_max 14
_diffrn_reflns_limit_k_min -12
_diffrn_reflns_limit_l_max 13
_diffrn_reflns_limit_l_min -10
_diffrn_reflns_number 6025
_diffrn_reflns_theta_full 25.00
_diffrn_reflns_theta_max 28.41
_diffrn_reflns_theta_min 3.38
_diffrn_standards_number 0
_exptl_absorpt_coefficient_mu 0.105
_exptl_absorpt_correction_T_max 0.9862
_exptl_absorpt_correction_T_min 0.9755
_exptl_absorpt_correction_type multi-scan
_exptl_absorpt_process_details '(CrysAlis RED, Oxford Diffraction, 2006)'
_exptl_crystal_colour colourless
_exptl_crystal_density_diffrn 1.445
_exptl_crystal_density_method 'not measured'
_exptl_crystal_description block
_exptl_crystal_F_000 408
_exptl_crystal_size_max 0.25
_exptl_crystal_size_mid 0.17
_exptl_crystal_size_min 0.12
_refine_diff_density_max 0.314
_refine_diff_density_min -0.207
_refine_ls_extinction_coef 0.011(3)
_refine_ls_extinction_expression Fc^*^=kFc[1+0.001xFc^2^\l^3^/sin(2\q)]^-1/4^
_refine_ls_extinction_method 'SHELXL97 (Sheldrick, 2008)'
_refine_ls_goodness_of_fit_ref 1.124
_refine_ls_hydrogen_treatment mixed
_refine_ls_matrix_type full
_refine_ls_number_constraints 35
_refine_ls_number_parameters 137
_refine_ls_number_reflns 2048
_refine_ls_number_restraints 0
_refine_ls_restrained_S_all 1.124
_refine_ls_R_factor_all 0.0492
_refine_ls_R_factor_gt 0.0388
_refine_ls_shift/su_max 0.000
_refine_ls_shift/su_mean 0.000
_refine_ls_structure_factor_coef Fsqd
_refine_ls_weighting_details 'calc w=1/[\s^2^(Fo^2^)+(0.0423P)^2^+0.2114P] where P=(Fo^2^+2Fc^2^)/3'
_refine_ls_weighting_scheme calc
_refine_ls_wR_factor_gt 0.0880
_refine_ls_wR_factor_ref 0.0924
_reflns_number_gt 1772
_reflns_number_total 2048
_reflns_threshold_expression I>2\s(I)
_cod_data_source_file fb2163.cif
_cod_data_source_block I
_cod_original_sg_symbol_H-M 'P 21/c'
_cod_database_code 2223050
_cod_database_fobs_code 2223050

loop_
_symmetry_equiv_pos_as_xyz
'x, y, z'
'-x, y+1/2, -z+1/2'
'-x, -y, -z'
'x, -y-1/2, z-1/2'

loop_
_atom_site_type_symbol
_atom_site_label
_atom_site_fract_x
_atom_site_fract_y
_atom_site_fract_z
_atom_site_U_iso_or_equiv
_atom_site_adp_type
_atom_site_calc_flag
_atom_site_refinement_flags
_atom_site_occupancy
_atom_site_disorder_assembly
_atom_site_disorder_group
O O1 0.16520(11) 0.16310(8) 0.36523(9) 0.0161(2) Uani d . 1 . .
O O2 0.40231(11) 0.01414(8) 0.28974(9) 0.0197(2) Uani d . 1 . .
N N1 0.33317(13) 0.31162(10) 0.12474(10) 0.0143(2) Uani d . 1 . .
N N2 0.02391(13) 0.16898(10) 0.05476(10) 0.0162(2) Uani d . 1 . .
N N3 0.27351(13) 0.20590(10) 0.29470(10) 0.0135(2) Uani d . 1 . .
C C1 0.21832(17) 0.43456(12) 0.27885(13) 0.0175(3) Uani d . 1 . .
H H1A 0.1455 0.4293 0.3351 0.026 Uiso calc R 1 . .
H H1B 0.1815 0.5026 0.2179 0.026 Uiso calc R 1 . .
H H1C 0.3330 0.4496 0.3307 0.026 Uiso calc R 1 . .
C C2 0.21024(15) 0.31194(11) 0.20447(11) 0.0137(3) Uani d . 1 . .
C C3 0.03258(15) 0.27995(11) 0.11645(11) 0.0137(3) Uani d . 1 . .
C C4 0.36622(15) 0.12145(12) 0.24864(12) 0.0147(3) Uani d . 1 . .
C C5 0.41829(16) 0.18664(12) 0.14047(12) 0.0167(3) Uani d . 1 . .
H H5A 0.5407 0.1966 0.1638 0.020 Uiso calc R 1 . .
H H5B 0.3818 0.1385 0.0598 0.020 Uiso calc R 1 . .
C C6 -0.10579(17) 0.36021(12) 0.09906(13) 0.0184(3) Uani d . 1 . .
H H6 -0.0958 0.4360 0.1446 0.022 Uiso calc R 1 . .
C C7 -0.25965(17) 0.32455(13) 0.01199(13) 0.0206(3) Uani d . 1 . .
H H7 -0.3546 0.3762 -0.0018 0.025 Uiso calc R 1 . .
C C8 -0.26922(16) 0.21144(13) -0.05353(13) 0.0196(3) Uani d . 1 . .
H H8 -0.3702 0.1859 -0.1130 0.023 Uiso calc R 1 . .
C C9 -0.12508(16) 0.13664(12) -0.02886(12) 0.0177(3) Uani d . 1 . .
H H9 -0.1323 0.0601 -0.0727 0.021 Uiso calc R 1 . .
H H1O 0.229(3) 0.1711(18) 0.454(2) 0.049(6) Uiso d . 1 . .
H H1N 0.409(2) 0.3703(16) 0.1556(15) 0.023(4) Uiso d . 1 . .

loop_
_atom_site_aniso_label
_atom_site_aniso_U_11
_atom_site_aniso_U_22
_atom_site_aniso_U_33
_atom_site_aniso_U_12
_atom_site_aniso_U_13
_atom_site_aniso_U_23
O1 0.0174(5) 0.0199(5) 0.0126(4) -0.0039(3) 0.0067(4) 0.0010(3)
O2 0.0196(5) 0.0154(5) 0.0233(5) 0.0026(3) 0.0050(4) 0.0021(4)
N1 0.0146(5) 0.0152(5) 0.0135(5) -0.0028(4) 0.0049(4) -0.0007(4)
N2 0.0169(5) 0.0145(5) 0.0166(5) -0.0009(4) 0.0040(4) -0.0016(4)
N3 0.0147(5) 0.0148(5) 0.0117(5) -0.0010(4) 0.0052(4) 0.0016(4)
C1 0.0208(7) 0.0143(6) 0.0172(6) -0.0012(5) 0.0052(5) -0.0020(5)
C2 0.0165(6) 0.0132(6) 0.0118(6) 0.0003(4) 0.0046(5) 0.0010(4)
C3 0.0162(6) 0.0139(6) 0.0117(6) -0.0012(4) 0.0050(5) 0.0011(4)
C4 0.0111(6) 0.0170(6) 0.0139(6) -0.0022(4) -0.0001(4) -0.0033(5)
C5 0.0161(6) 0.0186(6) 0.0160(6) 0.0012(5) 0.0057(5) -0.0010(5)
C6 0.0211(7) 0.0155(6) 0.0187(6) 0.0025(5) 0.0060(5) -0.0019(5)
C7 0.0173(7) 0.0221(7) 0.0216(7) 0.0063(5) 0.0042(5) 0.0027(5)
C8 0.0156(6) 0.0236(7) 0.0171(6) -0.0009(5) 0.0008(5) 0.0017(5)
C9 0.0194(7) 0.0161(6) 0.0167(6) -0.0022(5) 0.0036(5) -0.0029(5)

loop_
_atom_type_symbol
_atom_type_description
_atom_type_scat_dispersion_real
_atom_type_scat_dispersion_imag
_atom_type_scat_source
C C 0.0033 0.0016 'International Tables Vol C Tables 4.2.6.8 and 6.1.1.4'
H H 0.0000 0.0000 'International Tables Vol C Tables 4.2.6.8 and 6.1.1.4'
N N 0.0061 0.0033 'International Tables Vol C Tables 4.2.6.8 and 6.1.1.4'
O O 0.0106 0.0060 'International Tables Vol C Tables 4.2.6.8 and 6.1.1.4'

loop_
_geom_angle_atom_site_label_1
_geom_angle_atom_site_label_2
_geom_angle_atom_site_label_3
_geom_angle_site_symmetry_1
_geom_angle_site_symmetry_3
_geom_angle
_geom_angle_publ_flag
N3 O1 H1O . . 104.8(12) ?
C5 N1 C2 . . 108.08(9) ?
C5 N1 H1N . . 109.4(11) ?
C2 N1 H1N . . 107.8(10) ?
C9 N2 C3 . . 117.59(11) ?
C4 N3 O1 . . 119.32(10) ?
C4 N3 C2 . . 113.53(10) ?
O1 N3 C2 . . 116.04(9) ?
C2 C1 H1A . . 109.5 ?
C2 C1 H1B . . 109.5 ?
H1A C1 H1B . . 109.5 ?
C2 C1 H1C . . 109.5 ?
H1A C1 H1C . . 109.5 ?
H1B C1 H1C . . 109.5 ?
N3 C2 N1 . . 101.45(9) ?
N3 C2 C1 . . 111.05(10) ?
N1 C2 C1 . . 111.28(10) ?
N3 C2 C3 . . 109.17(10) ?
N1 C2 C3 . . 109.38(9) ?
C1 C2 C3 . . 113.79(10) ?
N2 C3 C6 . . 123.02(12) ?
N2 C3 C2 . . 113.82(10) ?
C6 C3 C2 . . 123.14(11) ?
O2 C4 N3 . . 126.10(12) ?
O2 C4 C5 . . 127.42(11) ?
N3 C4 C5 . . 106.47(11) ?
N1 C5 C4 . . 105.65(10) ?
N1 C5 H5A . . 110.6 ?
C4 C5 H5A . . 110.6 ?
N1 C5 H5B . . 110.6 ?
C4 C5 H5B . . 110.6 ?
H5A C5 H5B . . 108.7 ?
C3 C6 C7 . . 118.43(12) ?
C3 C6 H6 . . 120.8 ?
C7 C6 H6 . . 120.8 ?
C8 C7 C6 . . 119.00(12) ?
C8 C7 H7 . . 120.5 ?
C6 C7 H7 . . 120.5 ?
C7 C8 C9 . . 118.60(12) ?
C7 C8 H8 . . 120.7 ?
C9 C8 H8 . . 120.7 ?
N2 C9 C8 . . 123.35(12) ?
N2 C9 H9 . . 118.3 ?
C8 C9 H9 . . 118.3 ?

loop_
_geom_bond_atom_site_label_1
_geom_bond_atom_site_label_2
_geom_bond_site_symmetry_2
_geom_bond_distance
_geom_bond_publ_flag
O1 N3 . 1.3917(13) ?
O1 H1O . 0.95(2) ?
O2 C4 . 1.2250(16) ?
N1 C5 . 1.4854(16) ?
N1 C2 . 1.4907(16) ?
N1 H1N . 0.874(17) ?
N2 C9 . 1.3376(17) ?
N2 C3 . 1.3395(16) ?
N3 C4 . 1.3536(16) ?
N3 C2 . 1.4744(16) ?
C1 C2 . 1.5139(17) ?
C1 H1A . 0.9600 ?
C1 H1B . 0.9600 ?
C1 H1C . 0.9600 ?
C2 C3 . 1.5316(18) ?
C3 C6 . 1.3891(17) ?
C4 C5 . 1.5047(17) ?
C5 H5A . 0.9700 ?
C5 H5B . 0.9700 ?
C6 C7 . 1.3908(19) ?
C6 H6 . 0.9300 ?
C7 C8 . 1.3783(19) ?
C7 H7 . 0.9300 ?
C8 C9 . 1.3863(19) ?
C8 H8 . 0.9300 ?
C9 H9 . 0.9300 ?

loop_
_geom_hbond_atom_site_label_D
_geom_hbond_atom_site_label_H
_geom_hbond_atom_site_label_A
_geom_hbond_site_symmetry_A
_geom_hbond_distance_DH
_geom_hbond_distance_HA
_geom_hbond_distance_DA
_geom_hbond_angle_DHA
O1 H1O N1 4_566 0.95(2) 1.78(2) 2.7287(16) 175.5(18)
N1 H1N O2 2_655 0.874(17) 2.135(18) 3.0058(15) 173.7(15)
C6 H6 O1 2 0.93 2.47 3.2867(17) 146.6
C7 H7 O2 2 0.93 2.81 3.3559(17) 118.8
C8 H8 O2 3 0.93 2.80 3.4177(17) 125.1

loop_
_geom_torsion_atom_site_label_1
_geom_torsion_atom_site_label_2
_geom_torsion_atom_site_label_3
_geom_torsion_atom_site_label_4
_geom_torsion_site_symmetry_1
_geom_torsion_site_symmetry_2
_geom_torsion_site_symmetry_3
_geom_torsion_site_symmetry_4
_geom_torsion
_geom_torsion_publ_flag
C4 N3 C2 N1 . . . . -23.00(12) ?
O1 N3 C2 N1 . . . . -166.82(9) ?
C4 N3 C2 C1 . . . . -141.35(11) ?
O1 N3 C2 C1 . . . . 74.84(13) ?
C4 N3 C2 C3 . . . . 92.40(12) ?
O1 N3 C2 C3 . . . . -51.42(13) ?
C5 N1 C2 N3 . . . . 18.56(12) ?
C5 N1 C2 C1 . . . . 136.75(10) ?
C5 N1 C2 C3 . . . . -96.68(11) ?
C9 N2 C3 C6 . . . . 1.26(18) ?
C9 N2 C3 C2 . . . . -176.93(11) ?
N3 C2 C3 N2 . . . . -52.74(13) ?
N1 C2 C3 N2 . . . . 57.46(13) ?
C1 C2 C3 N2 . . . . -177.41(10) ?
N3 C2 C3 C6 . . . . 129.08(12) ?
N1 C2 C3 C6 . . . . -120.73(13) ?
C1 C2 C3 C6 . . . . 4.41(17) ?
O1 N3 C4 O2 . . . . -21.10(17) ?
C2 N3 C4 O2 . . . . -163.63(11) ?
O1 N3 C4 C5 . . . . 160.17(9) ?
C2 N3 C4 C5 . . . . 17.65(13) ?
C2 N1 C5 C4 . . . . -9.58(12) ?
O2 C4 C5 N1 . . . . 176.85(11) ?
N3 C4 C5 N1 . . . . -4.45(13) ?
N2 C3 C6 C7 . . . . -1.06(19) ?
C2 C3 C6 C7 . . . . 176.96(11) ?
C3 C6 C7 C8 . . . . 0.01(19) ?
C6 C7 C8 C9 . . . . 0.7(2) ?
C3 N2 C9 C8 . . . . -0.43(19) ?
C7 C8 C9 N2 . . . . -0.6(2) ?
